data_7712518
loop_
_publ_author_name
'Katkova, Svetlana'
'Kozina, Daria O.'
'Kisel, Kristina S.'
'Sandzhieva, Maria A.'
'Tarvanen, Dmitriy'
'Makarov, Sergey'
'Porsev, Vitaly Veniaminovich'
'Tunik, Sergey P.'
'Kinzhalov, Mikhail A.'

_publ_section_title
;
 Cyclometalated Platinum(II) Complexes with Acyclic Diaminocarbene Ligands
 for OLED Application
;
_journal_name_full 'Dalton Transactions'
_journal_paper_doi 10.1039/D3DT00080J
_journal_year 2023
_chemical_formula_iupac 'C1 H9 N5 2+, 2Cl 1-'
_chemical_formula_moiety 'C1 H9 N5 2+, 2Cl 1-'
_chemical_formula_sum 'C H9 Cl2 N5'
_chemical_formula_weight 162.02
_space_group_IT_number 14
_space_group_name_Hall '-P 2ybc'
_space_group_name_H-M_alt 'P 1 21/c 1'
_symmetry_cell_setting monoclinic
_symmetry_space_group_name_Hall '-P 2ybc'
_symmetry_space_group_name_H-M 'P 1 21/c 1'
_atom_sites_solution_hydrogens difmap
_atom_sites_solution_primary direct
_audit_block_doi 10.5517/cc7sl0l
_audit_update_record
;
2004-02-19 deposited with the CCDC.	2023-03-03 downloaded from the CCDC.
;
_cell_angle_alpha 90
_cell_angle_beta 94.36(3)
_cell_angle_gamma 90
_cell_formula_units_Z 4
_cell_length_a 4.503(2)
_cell_length_b 21.234(8)
_cell_length_c 6.936(2)
_cell_measurement_reflns_used 21
_cell_measurement_temperature 293
_cell_measurement_theta_max 12
_cell_measurement_theta_min 10
_cell_volume 661.3(4)
_computing_cell_refinement P3
_computing_data_collection 'P3 (Siemens, 1993)'
_computing_data_reduction 'XDISK in P3'
_computing_molecular_graphics 'Mercury (CCDC, 2002) and PLATON (Spek, 2003)'
_computing_publication_material CRYSTALS
_computing_structure_refinement 'CRYSTALS (Watkin et al., 2001)'
_computing_structure_solution 'SIR92 (Altomare et al., 1994)'
_diffrn_ambient_temperature 293
_diffrn_measured_fraction_theta_full 1.000
_diffrn_measured_fraction_theta_max 0.952
_diffrn_measurement_device_type
;
Siemens P3 4-circle diffractometer
;
_diffrn_measurement_method \w
_diffrn_radiation_monochromator graphite
_diffrn_radiation_type MoK\a
_diffrn_radiation_wavelength 0.71073
_diffrn_reflns_av_R_equivalents 0.03
_diffrn_reflns_limit_h_max 6
_diffrn_reflns_limit_h_min -6
_diffrn_reflns_limit_k_max 25
_diffrn_reflns_limit_k_min -29
_diffrn_reflns_limit_l_max 9
_diffrn_reflns_limit_l_min 0
_diffrn_reflns_number 3211
_diffrn_reflns_theta_full 25.003
_diffrn_reflns_theta_max 30.031
_diffrn_reflns_theta_min 1.918
_diffrn_standards_decay_% 6.00
_diffrn_standards_interval_count 0
_diffrn_standards_interval_time 100
_diffrn_standards_number 2
_exptl_absorpt_coefficient_mu 0.890
_exptl_absorpt_correction_T_max 0.912
_exptl_absorpt_correction_T_min 0.874
_exptl_absorpt_correction_type psi-scan
_exptl_absorpt_process_details
;
Platon (Spek, 1990)
;
_exptl_crystal_colour colourless
_exptl_crystal_density_diffrn 1.627
_exptl_crystal_density_method 'not measured'
_exptl_crystal_description prism
_exptl_crystal_F_000 336.000
_exptl_crystal_size_max 0.40
_exptl_crystal_size_mid 0.10
_exptl_crystal_size_min 0.10
_refine_diff_density_max 0.70
_refine_diff_density_min -0.39
_refine_ls_extinction_method None
_refine_ls_goodness_of_fit_ref 0.9953
_refine_ls_hydrogen_treatment constr
_refine_ls_matrix_type full
_refine_ls_number_parameters 73
_refine_ls_number_reflns 1404
_refine_ls_number_restraints 0
_refine_ls_R_factor_all 0.0718
_refine_ls_R_factor_gt 0.0524
_refine_ls_shift/su_max 0.000458
_refine_ls_structure_factor_coef Fsqd
_refine_ls_weighting_details
;
%TMethod, part 1,
Chebychev polynomial, (Watkin, 1994, Prince, 1982).
\hfil\break
[weight] = $1.0/[A_0T_0(x)+A_1T_1(x) ... +A_{n-1}]T_{n-1}(x)]$
where A$_i$ are the Chebychev coefficients listed below and
$x$= F$_{\mathrm{calc}}$/F$_{\mathrm{max}}.$\hfil\break
Method = Robust Weighting (Prince, 1982).\hfil\break
W = [weight] * [1-(\Delta F/6\sigma F)$^2$]$^2$.\hfil\break
A$_{0-2}$ are 10.8, 13.7, and 4.14, respectively.
;
_refine_ls_weighting_scheme calc
_refine_ls_wR_factor_all 0.1072
_refine_ls_wR_factor_gt 0.0898
_refine_ls_wR_factor_ref 0.0898
_reflns_number_gt 1404
_reflns_number_total 1840
_reflns_threshold_expression I>2\s(I)
_cod_data_source_file d3dt00080j2.cif
_cod_data_source_block I
_cod_original_sg_symbol_H-M 'P 21/c'
_cod_original_formula_sum 'C1 H9 Cl2 N5'
_cod_database_code 7712518

loop_
_symmetry_equiv_pos_as_xyz
x,y,z
-x,-y,-z
-x,y+1/2,-z+1/2
x,-y+1/2,z+1/2

loop_
_atom_site_label
_atom_site_fract_x
_atom_site_fract_y
_atom_site_fract_z
_atom_site_U_iso_or_equiv
_atom_site_adp_type
_atom_site_refinement_flags
_atom_site_occupancy
_atom_site_type_symbol
Cl1 -0.05069(18) 0.20793(4) 0.53939(12) 0.0302 Uani . 1.0000 Cl
Cl2 0.81842(19) 0.04282(4) 1.28699(12) 0.0305 Uani . 1.0000 Cl
N3 0.1977(6) 0.08878(14) 0.9372(4) 0.0309 Uani . 1.0000 N
N4 0.4223(7) 0.17770(14) 1.1748(4) 0.0337 Uani . 1.0000 N
N5 0.5227(7) 0.17040(13) 0.9888(4) 0.0304 Uani . 1.0000 N
C6 0.4137(7) 0.12442(15) 0.8830(4) 0.0244 Uani . 1.0000 C
N7 0.5385(6) 0.11292(14) 0.7148(4) 0.0271 Uani . 1.0000 N
N8 0.3505(6) 0.08904(13) 0.5597(4) 0.0268 Uani . 1.0000 N
H11 0.6121(7) 0.20611(13) 0.9485(4) 0.0500 Uiso R 1.0000 H
H12 0.1457(6) 0.09957(14) 1.0497(4) 0.0500 Uiso R 1.0000 H
H13 0.1565(6) 0.05325(14) 0.8817(4) 0.0500 Uiso R 1.0000 H
H14 0.6606(6) 0.14576(14) 0.6828(4) 0.0500 Uiso R 1.0000 H
H15 0.2294(6) 0.11352(13) 0.5075(4) 0.0500 Uiso R 1.0000 H
H16 0.2694(6) 0.04764(13) 0.5930(4) 0.0500 Uiso R 1.0000 H
H17 0.4535(6) 0.08205(13) 0.4625(4) 0.0500 Uiso R 1.0000 H
H9 0.2992 0.2096 1.1840 0.0500 Uiso . 1.0000 H
H10 0.5867 0.1893 1.2780 0.0500 Uiso . 1.0000 H

loop_
_atom_site_aniso_label
_atom_site_aniso_U_11
_atom_site_aniso_U_22
_atom_site_aniso_U_33
_atom_site_aniso_U_12
_atom_site_aniso_U_13
_atom_site_aniso_U_23
Cl1 0.0294(4) 0.0271(4) 0.0346(4) -0.0008(3) 0.0058(3) 0.0010(3)
Cl2 0.0361(4) 0.0274(4) 0.0291(4) -0.0016(3) 0.0100(3) 0.0001(3)
N3 0.0339(15) 0.0343(15) 0.0254(14) -0.0125(13) 0.0084(11) -0.0023(11)
N4 0.0402(16) 0.0326(15) 0.0282(14) 0.0043(13) 0.0029(12) -0.0055(12)
N5 0.0352(15) 0.0260(14) 0.0299(14) -0.0062(12) 0.0022(12) 0.0006(11)
C6 0.0233(15) 0.0263(15) 0.0235(14) -0.0005(12) 0.0020(11) 0.0025(11)
N7 0.0230(12) 0.0334(14) 0.0255(13) -0.0076(12) 0.0060(10) -0.0001(11)
N8 0.0300(14) 0.0291(14) 0.0217(13) 0.0003(11) 0.0047(11) 0.0010(10)

loop_
_atom_type_symbol
_atom_type_scat_dispersion_real
_atom_type_scat_dispersion_imag
_atom_type_scat_source
'C   ' 0.0033 0.0016 International_Tables_Vol_IV_Table_2.2B
'H   ' 0.0000 0.0000 International_Tables_Vol_IV_Table_2.2B
'N   ' 0.0061 0.0033 International_Tables_Vol_IV_Table_2.2B
'Cl  ' 0.1484 0.1585 International_Tables_Vol_IV_Table_2.2B

loop_
_citation_id
_citation_doi
_citation_year
1 10.1107/S160053680302840X 2004

loop_
_geom_angle_atom_site_label_1
_geom_angle_atom_site_label_2
_geom_angle_atom_site_label_3
_geom_angle_site_symmetry_1
_geom_angle_site_symmetry_2
_geom_angle_site_symmetry_3
_geom_angle
_geom_angle_publ_flag
H13 N3 H12 . . . 124.962 no
H13 N3 C6 . . . 121.248 no
H12 N3 C6 . . . 111.485 no
H10 N4 H9 . . . 100.005 no
H10 N4 N5 . . . 113.647 no
H9 N4 N5 . . . 113.143 no
H11 N5 C6 . . . 127.689 no
H11 N5 N4 . . . 111.836 no
C6 N5 N4 . . . 118.1(3) yes
N7 C6 N5 . . . 117.3(3) yes
N7 C6 N3 . . . 120.5(3) yes
N5 C6 N3 . . . 122.2(3) yes
H14 N7 N8 . . . 114.932 no
H14 N7 C6 . . . 111.179 no
N8 N7 C6 . . . 117.1(3) yes
H17 N8 H16 . . . 105.161 no
H17 N8 H15 . . . 98.302 no
H16 N8 H15 . . . 115.081 no
H17 N8 N7 . . . 109.374 no
H16 N8 N7 . . . 110.705 no
H15 N8 N7 . . . 116.765 no

loop_
_geom_bond_atom_site_label_1
_geom_bond_atom_site_label_2
_geom_bond_site_symmetry_1
_geom_bond_site_symmetry_2
_geom_bond_distance
_geom_bond_publ_flag
N3 H13 . . 0.861 no
N3 H12 . . 0.863 no
N3 C6 . . 1.313(4) yes
N4 H10 . . 1.011 no
N4 H9 . . 0.868 no
N4 N5 . . 1.414(4) yes
N5 H11 . . 0.912 no
N5 C6 . . 1.299(4) yes
C6 N7 . . 1.351(4) yes
N7 H14 . . 0.925 no
N7 N8 . . 1.412(4) yes
N8 H17 . . 0.860 no
N8 H16 . . 0.986 no
N8 H15 . . 0.818 no

loop_
_geom_hbond_atom_site_label_D
_geom_hbond_atom_site_label_H
_geom_hbond_atom_site_label_A
_geom_hbond_site_symmetry_A
_geom_hbond_distance_DH
_geom_hbond_distance_HA
_geom_hbond_distance_DA
_geom_hbond_angle_DHA
_geom_hbond_publ_flag
N4 H9 Cl1 4_555 0.88 2.51 3.318(3) 152 yes
N4 H10 Cl1 1_656 1.02 2.38 3.395(3) 174 yes
N5 H11 Cl1 4_655 0.91 2.43 3.223(3) 146 yes
N3 H12 Cl2 1_455 0.86 2.59 3.223(3) 131 yes
N3 H12 N4 . 0.86 2.21 2.655(4) 112 yes
N3 H13 Cl2 2_657 0.86 2.36 3.196(3) 164 yes
N7 H14 Cl1 1_655 0.93 2.15 3.052(3) 165 yes
N8 H15 Cl1 . 0.82 2.39 3.101(3) 146 yes
N8 H15 Cl2 1_454 0.82 2.75 3.097(3) 107 yes
N8 H16 Cl2 2_657 0.99 2.14 3.110(3) 167 yes
N8 H17 Cl2 1_554 0.86 2.28 3.096(3) 160 yes
